data_7219564
loop_
_publ_author_name
'Peng, Yan-Fen'
'Zhao, Shan'
'Li, Ke'
'Liu, Lu'
'Li, Bao-Long'
'Wu, Bing'

_publ_section_title
;
 Construction of Cu(ii), Zn(ii) and Cd(ii) metal--organic frameworks of
 bis(1,2,4-triazol-4-yl)ethane and benzenetricarboxylate: syntheses,
 structures and photocatalytic properties
;
_journal_issue 12
_journal_name_full CrystEngComm
_journal_page_first 2544
_journal_paper_doi 10.1039/C4CE02465F
_journal_volume 17
_journal_year 2015
_chemical_formula_sum 'C24 H32 N6 O22 Zn4'
_chemical_formula_weight 1018.04
_chemical_name_systematic
; 
 ? 
;
_space_group_IT_number 2
_symmetry_cell_setting triclinic
_symmetry_Int_Tables_number 2
_symmetry_space_group_name_Hall '-P 1'
_symmetry_space_group_name_H-M 'P -1'
_atom_sites_solution_hydrogens geom
_atom_sites_solution_primary direct
_atom_sites_solution_secondary difmap
_audit_creation_method SHELXL-97
_audit_update_record
;
2014-10-09 deposited with the CCDC.
2015-02-13 downloaded from the CCDC.
;
_cell_angle_alpha 98.359(11)
_cell_angle_beta 99.914(12)
_cell_angle_gamma 94.388(9)
_cell_formula_units_Z 1
_cell_length_a 6.895(3)
_cell_length_b 8.881(4)
_cell_length_c 13.473(6)
_cell_measurement_reflns_used 2287
_cell_measurement_temperature 293(2)
_cell_measurement_theta_max 25.3
_cell_measurement_theta_min 3.0
_cell_volume 799.7(6)
_computing_cell_refinement CrystalClear
_computing_data_collection CrystalClear
_computing_data_reduction CrystalStructure
_computing_molecular_graphics 'Bruker SHELXTL'
_computing_publication_material 'Bruker SHELXTL'
_computing_structure_refinement 'SHELXL-97 (Sheldrick, 1997)'
_computing_structure_solution 'SHELXS-97 (Sheldrick, 1990)'
_diffrn_ambient_temperature 293(2)
_diffrn_detector_area_resol_mean 7.31
_diffrn_measured_fraction_theta_full 0.992
_diffrn_measured_fraction_theta_max 0.992
_diffrn_measurement_device_type 'Rigaku Mercury CCD'
_diffrn_measurement_method \w
_diffrn_radiation_monochromator graphite
_diffrn_radiation_source 'fine-focus sealed tube'
_diffrn_radiation_type MoK\a
_diffrn_radiation_wavelength 0.71070
_diffrn_reflns_av_R_equivalents 0.0599
_diffrn_reflns_av_sigmaI/netI 0.0823
_diffrn_reflns_limit_h_max 8
_diffrn_reflns_limit_h_min -8
_diffrn_reflns_limit_k_max 10
_diffrn_reflns_limit_k_min -10
_diffrn_reflns_limit_l_max 16
_diffrn_reflns_limit_l_min -14
_diffrn_reflns_number 7646
_diffrn_reflns_theta_full 25.33
_diffrn_reflns_theta_max 25.33
_diffrn_reflns_theta_min 3.00
_diffrn_standards_decay_% 0
_diffrn_standards_interval_count 0
_diffrn_standards_interval_time 0
_diffrn_standards_number 0
_exptl_absorpt_coefficient_mu 3.073
_exptl_absorpt_correction_T_max 0.7487
_exptl_absorpt_correction_T_min 0.2600
_exptl_absorpt_correction_type multi-scan
_exptl_absorpt_process_details 'Jacobson, R. (1998) Private communication'
_exptl_crystal_colour colorless
_exptl_crystal_density_diffrn 2.114
_exptl_crystal_density_method 'not measured'
_exptl_crystal_description block
_exptl_crystal_F_000 514
_exptl_crystal_size_max 0.60
_exptl_crystal_size_mid 0.10
_exptl_crystal_size_min 0.10
_refine_diff_density_max 2.220
_refine_diff_density_min -0.807
_refine_diff_density_rms 0.203
_refine_ls_extinction_method none
_refine_ls_goodness_of_fit_ref 1.073
_refine_ls_hydrogen_treatment mixed
_refine_ls_matrix_type full
_refine_ls_number_parameters 268
_refine_ls_number_reflns 2900
_refine_ls_number_restraints 17
_refine_ls_restrained_S_all 1.084
_refine_ls_R_factor_all 0.0996
_refine_ls_R_factor_gt 0.0710
_refine_ls_shift/su_max 0.000
_refine_ls_shift/su_mean 0.000
_refine_ls_structure_factor_coef Fsqd
_refine_ls_weighting_details 'calc w=1/[\s^2^(Fo^2^)+(0.0980P)^2^+2.9800P] where P=(Fo^2^+2Fc^2^)/3'
_refine_ls_weighting_scheme calc
_refine_ls_wR_factor_gt 0.1699
_refine_ls_wR_factor_ref 0.1924
_reflns_number_gt 2077
_reflns_number_total 2900
_reflns_threshold_expression >2sigma(I)
_cod_data_source_file c4ce02465f2.cif
_cod_data_source_block Znbtre123btc
_cod_depositor_comments
;
The following automatic conversions were performed:

'_exptl_absorpt_correction_type' value 'Multi-scan' changed to
'multi-scan' according to
/usr/data/users/saulius/crontab/automatic-downloads/rss-feeds/RSC/lib/dictionaries/cif_core.dic
dictionary named 'cif_core.dic' version 2.4.2 from 2011-04-26.

Automatic conversion script
Id: cif_fix_values 3008 2015-01-20 13:52:24Z robertas 

 Adding full bibliography for 7219563--7219565.cif.
;
_cod_original_cell_volume 799.6(6)
_cod_database_code 7219564

loop_
_symmetry_equiv_pos_as_xyz
'x, y, z'
'-x, -y, -z'

loop_
_atom_site_label
_atom_site_type_symbol
_atom_site_fract_x
_atom_site_fract_y
_atom_site_fract_z
_atom_site_U_iso_or_equiv
_atom_site_adp_type
_atom_site_occupancy
_atom_site_symmetry_multiplicity
_atom_site_calc_flag
_atom_site_refinement_flags
Zn1 Zn 0.56458(14) 1.87020(10) -0.07550(7) 0.0234(3) Uani 1 1 d D
Zn2 Zn 0.73212(15) 2.25852(11) -0.06424(7) 0.0250(3) Uani 1 1 d .
O1 O 0.4220(9) 1.6614(7) -0.1596(4) 0.0296(14) Uani 1 1 d .
O2 O 0.2066(9) 1.5820(7) -0.0664(4) 0.0309(14) Uani 1 1 d .
O3 O 0.0337(8) 1.2594(6) -0.0556(4) 0.0194(12) Uani 1 1 d .
O4 O 0.3569(8) 1.2524(6) -0.0564(4) 0.0198(12) Uani 1 1 d .
O5 O 0.0585(9) 0.9816(7) -0.1864(4) 0.0333(15) Uani 1 1 d .
O6 O -0.0592(12) 0.9191(8) -0.3517(5) 0.0498(19) Uani 1 1 d .
O7 O 0.6809(8) 2.0814(6) 0.0099(4) 0.0212(12) Uani 1 1 d D
H1W H 0.779(9) 2.113(9) 0.065(4) 0.025 Uiso 1 1 d D
O8 O 0.8120(9) 1.7905(7) -0.1276(4) 0.0295(14) Uani 1 1 d D
H2W H 0.878(7) 1.857(5) -0.158(5) 0.035 Uiso 1 1 d D
H3W H 0.899(9) 1.793(10) -0.069(4) 0.035 Uiso 1 1 d D
O9 O 0.7468(10) 2.4530(7) -0.1437(5) 0.0361(16) Uani 1 1 d D
H4W H 0.722(14) 2.539(6) -0.105(4) 0.043 Uiso 1 1 d D
H5W H 0.739(14) 2.505(8) -0.207(4) 0.043 Uiso 1 1 d D
O10 O -0.2828(13) 0.6471(9) -0.3565(6) 0.056(2) Uani 1 1 d D
H6W H -0.335(12) 0.682(7) -0.301(4) 0.068 Uiso 1 1 d D
H7W H -0.187(12) 0.723(8) -0.354(8) 0.068 Uiso 1 1 d D
O11 O -0.3714(15) 0.3496(10) -0.4880(8) 0.071(2) Uani 1 1 d D
H8W H -0.306(15) 0.438(7) -0.453(9) 0.085 Uiso 1 1 d D
H9W H -0.478(12) 0.381(12) -0.525(9) 0.085 Uiso 1 1 d D
N1 N 0.5217(10) 1.9812(8) -0.2077(5) 0.0247(16) Uani 1 1 d .
N2 N 0.6065(10) 2.1294(8) -0.2045(5) 0.0224(15) Uani 1 1 d .
N3 N 0.4779(10) 2.0354(8) -0.3628(5) 0.0273(16) Uani 1 1 d .
C1 C 0.4481(12) 1.9288(10) -0.3040(6) 0.0255(19) Uani 1 1 d .
H1A H 0.3840 1.8311 -0.3285 0.031 Uiso 1 1 calc R
C2 C 0.5771(13) 2.1584(10) -0.2974(6) 0.0260(19) Uani 1 1 d .
H2A H 0.6184 2.2505 -0.3164 0.031 Uiso 1 1 calc R
C3 C 0.4178(13) 2.0194(11) -0.4730(6) 0.029(2) Uani 1 1 d .
H3A H 0.3721 2.1145 -0.4905 0.035 Uiso 1 1 calc R
H3B H 0.3081 1.9398 -0.4957 0.035 Uiso 1 1 calc R
C4 C 0.2062(12) 1.4380(9) -0.2289(6) 0.0239(18) Uani 1 1 d .
C5 C 0.1517(11) 1.2899(9) -0.2089(5) 0.0168(16) Uani 1 1 d D
C6 C 0.0799(13) 1.1736(9) -0.2901(6) 0.0245(18) Uani 1 1 d .
C7 C 0.0605(12) 1.2027(11) -0.3900(6) 0.029(2) Uani 1 1 d .
H7A H 0.0128 1.1243 -0.4444 0.034 Uiso 1 1 calc R
C8 C 0.1128(13) 1.3501(11) -0.4083(7) 0.033(2) Uani 1 1 d .
H8A H 0.0963 1.3699 -0.4750 0.039 Uiso 1 1 calc R
C9 C 0.1877(13) 1.4649(10) -0.3292(6) 0.0276(19) Uani 1 1 d .
H9A H 0.2266 1.5616 -0.3422 0.033 Uiso 1 1 calc R
C10 C 0.2855(12) 1.5707(9) -0.1453(6) 0.0239(11) Uani 1 1 d .
C11 C 0.1808(13) 1.2632(9) -0.0955(6) 0.0239(11) Uani 1 1 d D
C12 C 0.0212(13) 1.0113(9) -0.2757(6) 0.0239(11) Uani 1 1 d .

loop_
_atom_site_aniso_label
_atom_site_aniso_U_11
_atom_site_aniso_U_22
_atom_site_aniso_U_33
_atom_site_aniso_U_23
_atom_site_aniso_U_13
_atom_site_aniso_U_12
Zn1 0.0270(6) 0.0199(6) 0.0236(6) 0.0005(4) 0.0100(4) -0.0018(4)
Zn2 0.0340(6) 0.0196(6) 0.0206(6) 0.0009(4) 0.0073(4) -0.0034(4)
O1 0.034(3) 0.028(3) 0.026(3) -0.003(3) 0.012(3) -0.006(3)
O2 0.045(4) 0.025(3) 0.022(3) -0.004(2) 0.015(3) -0.006(3)
O3 0.026(3) 0.020(3) 0.012(3) 0.001(2) 0.007(2) -0.003(2)
O4 0.036(3) 0.009(3) 0.013(3) 0.000(2) 0.003(2) 0.002(2)
O5 0.036(4) 0.036(4) 0.026(3) 0.009(3) 0.002(3) -0.007(3)
O6 0.075(5) 0.032(4) 0.034(4) 0.004(3) -0.004(3) -0.018(4)
O7 0.020(3) 0.019(3) 0.023(3) 0.002(2) 0.003(2) 0.000(2)
O8 0.028(3) 0.036(4) 0.026(3) 0.008(3) 0.009(3) -0.001(3)
O9 0.051(4) 0.021(3) 0.039(4) 0.007(3) 0.013(3) 0.006(3)
O10 0.075(6) 0.042(5) 0.049(5) 0.002(4) 0.015(4) -0.011(4)
O11 0.085(7) 0.050(5) 0.074(6) 0.012(5) 0.007(5) -0.004(5)
N1 0.027(4) 0.016(4) 0.028(4) -0.002(3) 0.005(3) -0.003(3)
N2 0.024(4) 0.020(4) 0.025(4) 0.005(3) 0.009(3) 0.001(3)
N3 0.031(4) 0.034(4) 0.017(4) 0.004(3) 0.006(3) 0.003(3)
C1 0.027(5) 0.024(5) 0.026(5) -0.003(4) 0.012(4) 0.000(4)
C2 0.033(5) 0.022(5) 0.023(5) -0.001(3) 0.009(4) 0.000(4)
C3 0.026(5) 0.043(6) 0.018(4) -0.002(4) 0.008(4) 0.002(4)
C4 0.021(4) 0.020(4) 0.030(5) 0.002(3) 0.006(4) -0.001(4)
C5 0.011(4) 0.015(4) 0.023(4) -0.002(3) 0.006(3) 0.000(3)
C6 0.029(5) 0.021(4) 0.025(5) 0.006(3) 0.008(4) 0.000(4)
C7 0.026(5) 0.039(6) 0.016(4) -0.006(4) 0.003(3) -0.006(4)
C8 0.034(5) 0.043(6) 0.021(5) 0.005(4) 0.012(4) -0.007(4)
C9 0.040(5) 0.020(4) 0.020(4) 0.003(3) 0.004(4) -0.005(4)
C10 0.029(3) 0.012(2) 0.031(3) -0.0002(19) 0.007(2) 0.000(2)
C11 0.029(3) 0.012(2) 0.031(3) -0.0002(19) 0.007(2) 0.000(2)
C12 0.029(3) 0.012(2) 0.031(3) -0.0002(19) 0.007(2) 0.000(2)

loop_
_atom_type_symbol
_atom_type_description
_atom_type_scat_dispersion_real
_atom_type_scat_dispersion_imag
_atom_type_scat_source
C C 0.0033 0.0016 'International Tables Vol C Tables 4.2.6.8 and 6.1.1.4'
H H 0.0000 0.0000 'International Tables Vol C Tables 4.2.6.8 and 6.1.1.4'
N N 0.0061 0.0033 'International Tables Vol C Tables 4.2.6.8 and 6.1.1.4'
O O 0.0106 0.0060 'International Tables Vol C Tables 4.2.6.8 and 6.1.1.4'
Zn Zn 0.2839 1.4301 'International Tables Vol C Tables 4.2.6.8 and 6.1.1.4'

loop_
_geom_angle_atom_site_label_1
_geom_angle_atom_site_label_2
_geom_angle_atom_site_label_3
_geom_angle
_geom_angle_site_symmetry_1
_geom_angle_site_symmetry_3
O7 Zn1 O7 82.3(2) . 2_695
O7 Zn1 O8 102.0(2) . .
O7 Zn1 O8 170.3(2) 2_695 .
O7 Zn1 O1 174.9(2) . .
O7 Zn1 O1 92.8(2) 2_695 .
O8 Zn1 O1 83.1(2) . .
O7 Zn1 N1 87.8(2) . .
O7 Zn1 N1 102.9(2) 2_695 .
O8 Zn1 N1 86.1(2) . .
O1 Zn1 N1 92.1(2) . .
O7 Zn1 O4 92.9(2) . 2_685
O7 Zn1 O4 83.9(2) 2_695 2_685
O8 Zn1 O4 87.1(2) . 2_685
O1 Zn1 O4 87.9(2) . 2_685
N1 Zn1 O4 173.1(2) . 2_685
O7 Zn1 Zn1 41.25(15) . 2_695
O7 Zn1 Zn1 41.03(15) 2_695 2_695
O8 Zn1 Zn1 142.49(18) . 2_695
O1 Zn1 Zn1 133.81(17) . 2_695
N1 Zn1 Zn1 97.10(19) . 2_695
O4 Zn1 Zn1 87.85(14) 2_685 2_695
O7 Zn2 O2 94.1(2) . 2_695
O7 Zn2 O3 99.7(2) . 1_665
O2 Zn2 O3 87.2(2) 2_695 1_665
O7 Zn2 N2 92.0(2) . .
O2 Zn2 N2 164.9(3) 2_695 .
O3 Zn2 N2 105.4(2) 1_665 .
O7 Zn2 O9 172.5(2) . .
O2 Zn2 O9 85.3(2) 2_695 .
O3 Zn2 O9 87.7(2) 1_665 .
N2 Zn2 O9 86.8(3) . .
C10 O1 Zn1 132.5(5) . .
C10 O2 Zn2 130.2(5) . 2_695
C11 O3 Zn2 151.0(5) . 1_445
C11 O4 Zn1 122.2(5) . 2_685
Zn2 O7 Zn1 118.7(3) . .
Zn2 O7 Zn1 105.1(2) . 2_695
Zn1 O7 Zn1 97.7(2) . 2_695
Zn2 O7 H1W 97(6) . .
Zn1 O7 H1W 134(6) . .
Zn1 O7 H1W 100(6) 2_695 .
Zn1 O8 H2W 115(2) . .
Zn1 O8 H3W 102(6) . .
H2W O8 H3W 101(3) . .
Zn2 O9 H4W 111(5) . .
Zn2 O9 H5W 155(5) . .
H4W O9 H5W 92(2) . .
H6W O10 H7W 101(3) . .
H8W O11 H9W 102(3) . .
C1 N1 N2 106.2(7) . .
C1 N1 Zn1 131.8(6) . .
N2 N1 Zn1 121.3(5) . .
C2 N2 N1 107.4(7) . .
C2 N2 Zn2 133.6(6) . .
N1 N2 Zn2 118.9(5) . .
C1 N3 C2 105.2(7) . .
C1 N3 C3 126.8(8) . .
C2 N3 C3 128.0(7) . .
N1 C1 N3 110.9(8) . .
N1 C1 H1A 124.6 . .
N3 C1 H1A 124.6 . .
N2 C2 N3 110.4(7) . .
N2 C2 H2A 124.8 . .
N3 C2 H2A 124.8 . .
N3 C3 C3 112.0(9) . 2_694
N3 C3 H3A 109.2 . .
C3 C3 H3A 109.2 2_694 .
N3 C3 H3B 109.2 . .
C3 C3 H3B 109.2 2_694 .
H3A C3 H3B 107.9 . .
C9 C4 C5 120.0(7) . .
C9 C4 C10 117.4(7) . .
C5 C4 C10 122.6(7) . .
C6 C5 C4 119.1(7) . .
C6 C5 C11 122.5(7) . .
C4 C5 C11 118.4(7) . .
C5 C6 C7 120.2(8) . .
C5 C6 C12 122.6(7) . .
C7 C6 C12 117.2(8) . .
C6 C7 C8 120.0(8) . .
C6 C7 H7A 120.0 . .
C8 C7 H7A 120.0 . .
C9 C8 C7 120.4(8) . .
C9 C8 H8A 119.8 . .
C7 C8 H8A 119.8 . .
C8 C9 C4 120.3(8) . .
C8 C9 H9A 119.9 . .
C4 C9 H9A 119.9 . .
O1 C10 O2 125.5(8) . .
O1 C10 C4 117.4(7) . .
O2 C10 C4 117.1(7) . .
O3 C11 O4 128.6(8) . .
O3 C11 C5 117.4(7) . .
O4 C11 C5 114.0(7) . .
O6 C12 O5 125.0(8) . .
O6 C12 C6 118.0(7) . .
O5 C12 C6 117.0(7) . .

loop_
_geom_bond_atom_site_label_1
_geom_bond_atom_site_label_2
_geom_bond_distance
_geom_bond_site_symmetry_2
Zn1 O7 2.076(6) .
Zn1 O7 2.085(6) 2_695
Zn1 O8 2.087(6) .
Zn1 O1 2.102(6) .
Zn1 N1 2.146(7) .
Zn1 O4 2.227(5) 2_685
Zn1 Zn1 3.134(2) 2_695
Zn2 O7 2.022(5) .
Zn2 O2 2.052(6) 2_695
Zn2 O3 2.062(6) 1_665
Zn2 N2 2.071(7) .
Zn2 O9 2.165(6) .
O1 C10 1.250(10) .
O2 C10 1.270(10) .
O2 Zn2 2.052(6) 2_695
O3 C11 1.228(9) .
O3 Zn2 2.062(6) 1_445
O4 C11 1.254(10) .
O4 Zn1 2.227(5) 2_685
O5 C12 1.258(10) .
O6 C12 1.232(10) .
O7 Zn1 2.085(5) 2_695
O7 H1W 0.90(2) .
O8 H2W 0.91(2) .
O8 H3W 0.90(2) .
O9 H4W 0.91(2) .
O9 H5W 1.019(15) .
O10 H6W 0.90(2) .
O10 H7W 0.90(2) .
O11 H8W 0.90(2) .
O11 H9W 0.90(2) .
N1 C1 1.312(11) .
N1 N2 1.391(9) .
N2 C2 1.300(10) .
N3 C1 1.345(11) .
N3 C2 1.354(11) .
N3 C3 1.454(11) .
C1 H1A 0.9300 .
C2 H2A 0.9300 .
C3 C3 1.486(16) 2_694
C3 H3A 0.9700 .
C3 H3B 0.9700 .
C4 C9 1.392(11) .
C4 C5 1.417(11) .
C4 C10 1.503(11) .
C5 C6 1.384(11) .
C5 C11 1.561(10) .
C6 C7 1.392(11) .
C6 C12 1.516(11) .
C7 C8 1.399(13) .
C7 H7A 0.9300 .
C8 C9 1.362(12) .
C8 H8A 0.9300 .
C9 H9A 0.9300 .

loop_
_geom_hbond_atom_site_label_D
_geom_hbond_atom_site_label_H
_geom_hbond_atom_site_label_A
_geom_hbond_distance_DH
_geom_hbond_distance_HA
_geom_hbond_distance_DA
_geom_hbond_angle_DHA
_geom_hbond_site_symmetry_A
O7 H1W O5 0.90(2) 2.13(6) 2.875(8) 138(7) 2_685
O8 H2W O5 0.91(2) 1.73(3) 2.609(8) 163(6) 1_665
O8 H3W O3 0.90(2) 1.80(4) 2.627(8) 151(7) 2_685
O9 H4W O8 0.91(2) 2.35(7) 2.968(9) 125(6) 1_565
O9 H5W O10 1.019(15) 2.520(16) 3.538(9) 177(6) 1_675
O10 H6W O8 0.90(2) 2.41(7) 3.098(10) 133(7) 1_445
O10 H7W O6 0.90(2) 1.88(4) 2.751(10) 161(10) .
O11 H8W O10 0.90(2) 2.08(6) 2.918(12) 154(12) .
O11 H9W O10 0.90(2) 2.06(5) 2.895(13) 153(10) 2_464

loop_
_geom_torsion_atom_site_label_1
_geom_torsion_atom_site_label_2
_geom_torsion_atom_site_label_3
_geom_torsion_atom_site_label_4
_geom_torsion
_geom_torsion_site_symmetry_1
_geom_torsion_site_symmetry_4
O7 Zn1 O1 C10 -26.3(8) 2_695 .
O8 Zn1 O1 C10 144.8(8) . .
N1 Zn1 O1 C10 -129.4(8) . .
O4 Zn1 O1 C10 57.5(8) 2_685 .
Zn1 Zn1 O1 C10 -27.5(9) 2_695 .
O2 Zn2 O7 Zn1 171.1(3) 2_695 .
O3 Zn2 O7 Zn1 -101.1(3) 1_665 .
N2 Zn2 O7 Zn1 4.9(3) . .
O2 Zn2 O7 Zn1 63.2(3) 2_695 2_695
O3 Zn2 O7 Zn1 151.1(2) 1_665 2_695
N2 Zn2 O7 Zn1 -102.9(3) . 2_695
O7 Zn1 O7 Zn2 -111.9(4) 2_695 .
O8 Zn1 O7 Zn2 77.0(3) . .
N1 Zn1 O7 Zn2 -8.6(3) . .
O4 Zn1 O7 Zn2 164.6(3) 2_685 .
Zn1 Zn1 O7 Zn2 -111.9(4) 2_695 .
O7 Zn1 O7 Zn1 0.0 2_695 2_695
O8 Zn1 O7 Zn1 -171.1(2) . 2_695
N1 Zn1 O7 Zn1 103.4(3) . 2_695
O4 Zn1 O7 Zn1 -83.5(2) 2_685 2_695
O7 Zn1 N1 C1 -179.8(8) . .
O7 Zn1 N1 C1 -98.3(8) 2_695 .
O8 Zn1 N1 C1 78.0(8) . .
O1 Zn1 N1 C1 -4.9(8) . .
Zn1 Zn1 N1 C1 -139.5(7) 2_695 .
O7 Zn1 N1 N2 11.9(6) . .
O7 Zn1 N1 N2 93.5(6) 2_695 .
O8 Zn1 N1 N2 -90.3(6) . .
O1 Zn1 N1 N2 -173.2(6) . .
Zn1 Zn1 N1 N2 52.2(6) 2_695 .
C1 N1 N2 C2 0.9(9) . .
Zn1 N1 N2 C2 171.8(5) . .
C1 N1 N2 Zn2 177.8(5) . .
Zn1 N1 N2 Zn2 -11.3(8) . .
O7 Zn2 N2 C2 179.6(8) . .
O2 Zn2 N2 C2 65.9(13) 2_695 .
O3 Zn2 N2 C2 -79.7(8) 1_665 .
O9 Zn2 N2 C2 7.0(8) . .
O7 Zn2 N2 N1 3.8(6) . .
O2 Zn2 N2 N1 -110.0(10) 2_695 .
O3 Zn2 N2 N1 104.5(5) 1_665 .
O9 Zn2 N2 N1 -168.8(6) . .
N2 N1 C1 N3 -1.0(9) . .
Zn1 N1 C1 N3 -170.6(5) . .
C2 N3 C1 N1 0.7(9) . .
C3 N3 C1 N1 179.9(7) . .
N1 N2 C2 N3 -0.5(9) . .
Zn2 N2 C2 N3 -176.7(6) . .
C1 N3 C2 N2 0.0(9) . .
C3 N3 C2 N2 -179.3(8) . .
C1 N3 C3 C3 -97.7(12) . 2_694
C2 N3 C3 C3 81.4(13) . 2_694
C9 C4 C5 C6 -0.1(12) . .
C10 C4 C5 C6 -180.0(7) . .
C9 C4 C5 C11 178.1(8) . .
C10 C4 C5 C11 -1.7(11) . .
C4 C5 C6 C7 -0.5(12) . .
C11 C5 C6 C7 -178.7(7) . .
C4 C5 C6 C12 179.0(7) . .
C11 C5 C6 C12 0.8(12) . .
C5 C6 C7 C8 -0.3(13) . .
C12 C6 C7 C8 -179.8(8) . .
C6 C7 C8 C9 1.7(14) . .
C7 C8 C9 C4 -2.3(14) . .
C5 C4 C9 C8 1.6(13) . .
C10 C4 C9 C8 -178.6(8) . .
Zn1 O1 C10 O2 -5.4(13) . .
Zn1 O1 C10 C4 173.8(5) . .
Zn2 O2 C10 O1 -1.1(13) 2_695 .
Zn2 O2 C10 C4 179.7(5) 2_695 .
C9 C4 C10 O1 -38.6(11) . .
C5 C4 C10 O1 141.2(8) . .
C9 C4 C10 O2 140.7(8) . .
C5 C4 C10 O2 -39.5(11) . .
Zn2 O3 C11 O4 -175.6(6) 1_445 .
Zn2 O3 C11 C5 6.5(15) 1_445 .
Zn1 O4 C11 O3 26.1(11) 2_685 .
Zn1 O4 C11 C5 -155.9(5) 2_685 .
C6 C5 C11 O3 -80.2(10) . .
C4 C5 C11 O3 101.6(9) . .
C6 C5 C11 O4 101.6(9) . .
C4 C5 C11 O4 -76.6(9) . .
C5 C6 C12 O6 173.0(8) . .
C7 C6 C12 O6 -7.5(12) . .
C5 C6 C12 O5 -6.9(12) . .
C7 C6 C12 O5 172.7(8) . .
